data_4126073
loop_
_publ_author_name
'Dziedzic, Rafal Miroslaw'
'Martin, Joshua L.'
'Axtell, Jonathan C.'
'Saleh, Liban M. A.'
'Ong, Ta-Chung'
'Yang, Yun-Fang'
'Messina, Marco S.'
'Rheingold, Arnold L.'
'Houk, Kendall N.'
'Spokoyny, Alexander M.'

_publ_section_title
;
 Cage-walking: Vertex Differentiation by Palladium-Catalyzed Isomerization
 of B(9)-Bromo-meta-Carborane.
;
_journal_name_full 'Journal of the American Chemical Society'
_journal_paper_doi 10.1021/jacs.7b04080
_journal_year 2017
_chemical_formula_moiety 'C10 H20 B10 O'
_chemical_formula_sum 'C10 H20 B10 O'
_chemical_formula_weight 264.36
_space_group_crystal_system triclinic
_space_group_IT_number 2
_space_group_name_Hall '-P 1'
_space_group_name_H-M_alt 'P -1'
_symmetry_space_group_name_Hall '-P 1'
_symmetry_space_group_name_H-M 'P -1'
_atom_sites_solution_hydrogens geom
_atom_sites_solution_primary direct
_audit_creation_date 2017-03-30
_audit_creation_method
;
Olex2 1.2
(compiled 2017.03.02 svn.r3394 for OlexSys, GUI svn.r5324)
;
_cell_angle_alpha 104.277(3)
_cell_angle_beta 99.855(3)
_cell_angle_gamma 110.189(2)
_cell_formula_units_Z 8
_cell_length_a 11.7531(8)
_cell_length_b 14.5081(9)
_cell_length_c 20.6459(17)
_cell_measurement_reflns_used 9956
_cell_measurement_temperature 100(2)
_cell_measurement_theta_max 26.32
_cell_measurement_theta_min 2.86
_cell_volume 3072.4(4)
_computing_cell_refinement 'SAINT v8.34A (Bruker, 2013)'
_computing_data_collection 'APEX2 v2014.11-0 (Bruker, 2014)'
_computing_data_reduction 'SAINT v8.34A (Bruker, 2013)'
_computing_molecular_graphics 'Olex2 (Dolomanov et al., 2009)'
_computing_publication_material 'Olex2 (Dolomanov et al., 2009)'
_computing_structure_refinement 'XL (Sheldrick, 2008)'
_computing_structure_solution 'SIR2004 (Burla et al., 2007)'
_diffrn_ambient_temperature 100.0
_diffrn_detector_area_resol_mean 7.9
_diffrn_detector_type 'CCD Area Detector'
_diffrn_measured_fraction_theta_full 0.999
_diffrn_measured_fraction_theta_max 0.979
_diffrn_measurement_device 'Kappa Four-Circle Diffractometer'
_diffrn_measurement_device_type 'Bruker APEX-II CCD'
_diffrn_measurement_method '\f and \w scans'
_diffrn_radiation_type MoK\a
_diffrn_radiation_wavelength 0.71073
_diffrn_reflns_av_R_equivalents 0.0485
_diffrn_reflns_av_unetI/netI 0.0433
_diffrn_reflns_Laue_measured_fraction_full 0.999
_diffrn_reflns_Laue_measured_fraction_max 0.979
_diffrn_reflns_limit_h_max 13
_diffrn_reflns_limit_h_min -13
_diffrn_reflns_limit_k_max 17
_diffrn_reflns_limit_k_min -17
_diffrn_reflns_limit_l_max 24
_diffrn_reflns_limit_l_min -24
_diffrn_reflns_number 52993
_diffrn_reflns_point_group_measured_fraction_full 0.999
_diffrn_reflns_point_group_measured_fraction_max 0.979
_diffrn_reflns_theta_full 25.000
_diffrn_reflns_theta_max 25.000
_diffrn_reflns_theta_min 1.061
_diffrn_standards_number 0
_exptl_absorpt_coefficient_mu 0.059
_exptl_absorpt_correction_T_max 0.2602
_exptl_absorpt_correction_T_min 0.2262
_exptl_absorpt_correction_type multi-scan
_exptl_absorpt_process_details
;
SADABS-2016/2 (Bruker,2016/2) was used for absorption correction.
wR2(int) was 0.0800 before and 0.0542 after correction.
The Ratio of minimum to maximum transmission is 0.8693.
The \l/2 correction factor is Not present.
;
_exptl_crystal_colour colourless
_exptl_crystal_colour_primary colourless
_exptl_crystal_density_diffrn 1.143
_exptl_crystal_description block
_exptl_crystal_F_000 1104
_exptl_crystal_size_max 0.29
_exptl_crystal_size_mid 0.24
_exptl_crystal_size_min 0.2
_refine_diff_density_max 0.469
_refine_diff_density_min -0.378
_refine_diff_density_rms 0.073
_refine_ls_extinction_method none
_refine_ls_goodness_of_fit_ref 1.044
_refine_ls_hydrogen_treatment constr
_refine_ls_matrix_type full
_refine_ls_number_parameters 766
_refine_ls_number_reflns 10781
_refine_ls_number_restraints 0
_refine_ls_restrained_S_all 1.044
_refine_ls_R_factor_all 0.0810
_refine_ls_R_factor_gt 0.0598
_refine_ls_shift/su_max 0.001
_refine_ls_shift/su_mean 0.000
_refine_ls_structure_factor_coef Fsqd
_refine_ls_weighting_details 'w=1/[\s^2^(Fo^2^)+(0.0799P)^2^+2.0308P] where P=(Fo^2^+2Fc^2^)/3'
_refine_ls_weighting_scheme calc
_refine_ls_wR_factor_gt 0.1500
_refine_ls_wR_factor_ref 0.1660
_reflns_Friedel_coverage 0.000
_reflns_number_gt 8445
_reflns_number_total 10781
_reflns_threshold_expression 'I > 2\s(I)'
_cod_data_source_file ja7b04080_si_002.cif
_cod_data_source_block spok64_a
_cod_database_code 4126073
_shelx_shelxl_version_number 2014/7
_shelx_space_group_comment
;
The symmetry employed for this shelxl refinement is uniquely defined
by the following loop, which should always be used as a source of
symmetry information in preference to the above space-group names.
They are only intended as comments.
;
_olex2_refinement_description
;
1. Twinned data refinement
 Scales: 0.2091(13)
 0.7909(13)
2. Fixed Uiso
 At 1.2 times of:
  All B(H) groups, All C(H) groups
 At 1.5 times of:
  All C(H,H,H) groups
3.a Aromatic/amide H refined with riding coordinates:
 C2A(H2A), C4A(H4A), C6A(H6A), C2C(H2C), C4C(H4C), C6C(H6C), C2B(H2B),
 C4B(H4B), C6B(H6B), C2D(H2D), C4D(H4D), C6D(H6D)
3.b Idealised Me refined as rotating group:
 C7A(H7AA,H7AB,H7AC), C8A(H8AA,H8AB,H8AC), C7C(H7CA,H7CB,H7CC), C8C(H8CA,H8CB,
 H8CC), C7B(H7BA,H7BB,H7BC), C8B(H8BA,H8BB,H8BC), C7D(H7DA,H7DB,H7DC), C8D(H8DA,
 H8DB,H8DC)
3.c Boron cage BH refined with riding coordinates:
 C9A(H9A), C10A(H10A), B2A(H2AA), B3A(H3A), B4A(H4AA), B5A(H5A), B6A(H6AA),
 B7A(H7A), B8A(H8A), B9A(H9AA), B10A(H10B), C9C(H9C), C10C(H10C), B2C(H2CA),
 B3C(H3C), B4C(H4CA), B5C(H5C), B6C(H6CA), B7C(H7C), B8C(H8C), B9C(H9CA),
 B10C(H10D), C9B(H9B), C10B(H10E), B2B(H2BA), B3B(H3B), B4B(H4BA), B5B(H5B),
 B6B(H6BA), B7B(H7B), B8B(H8B), B9B(H9BA), B10B(H10F), C9D(H9D), C10D(H10G),
 B1D(H1D), B3D(H3D), B4D(H4DA), B5D(H5D), B6D(H6DA), B7D(H7D), B8D(H8D),
 B9D(H9DA), B10D(H10H)
;
_olex2_submission_special_instructions 'No special instructions were received'

loop_
_space_group_symop_operation_xyz
'x, y, z'
'-x, -y, -z'

loop_
_atom_site_label
_atom_site_type_symbol
_atom_site_fract_x
_atom_site_fract_y
_atom_site_fract_z
_atom_site_U_iso_or_equiv
_atom_site_adp_type
_atom_site_occupancy
_atom_site_site_symmetry_order
_atom_site_calc_flag
_atom_site_refinement_flags_posn
O1A O 0.31443(17) 0.25850(15) 0.20691(9) 0.0219(4) Uani 1 1 d .
C1A C 0.1974(2) 0.2640(2) 0.18557(13) 0.0191(6) Uani 1 1 d .
C2A C 0.0895(3) 0.1730(2) 0.15249(14) 0.0215(6) Uani 1 1 d .
H2A H 0.0945 0.1074 0.1445 0.026 Uiso 1 1 calc R
C3A C -0.0266(3) 0.1783(2) 0.13103(14) 0.0224(6) Uani 1 1 d .
C4A C -0.0311(3) 0.2753(2) 0.14378(14) 0.0218(6) Uani 1 1 d .
H4A H -0.1096 0.2796 0.1289 0.026 Uiso 1 1 calc R
C5A C 0.0778(3) 0.3671(2) 0.17817(14) 0.0220(6) Uani 1 1 d .
C6A C 0.1928(3) 0.3604(2) 0.19891(14) 0.0210(6) Uani 1 1 d .
H6A H 0.2678 0.4219 0.2221 0.025 Uiso 1 1 calc R
C7A C -0.1457(3) 0.0808(2) 0.09506(17) 0.0321(7) Uani 1 1 d .
H7AA H -0.1261 0.0274 0.0658 0.048 Uiso 1 1 calc GR
H7AB H -0.2071 0.0962 0.0659 0.048 Uiso 1 1 calc GR
H7AC H -0.1815 0.0556 0.1300 0.048 Uiso 1 1 calc GR
C8A C 0.0694(3) 0.4707(2) 0.19050(17) 0.0345(8) Uani 1 1 d .
H8AA H 0.0371 0.4857 0.2308 0.052 Uiso 1 1 calc GR
H8AB H 0.0121 0.4688 0.1492 0.052 Uiso 1 1 calc GR
H8AC H 0.1535 0.5250 0.1995 0.052 Uiso 1 1 calc GR
C9A C 0.4419(3) 0.1560(2) 0.14407(16) 0.0296(7) Uani 1 1 d .
H9A H 0.4154 0.0964 0.1707 0.035 Uiso 1 1 calc R
C10A C 0.5019(3) 0.3501(2) 0.15056(14) 0.0230(6) Uani 1 1 d .
H10A H 0.5187 0.4307 0.1821 0.028 Uiso 1 1 calc R
B1A B 0.3823(3) 0.2480(2) 0.15920(16) 0.0200(7) Uani 1 1 d .
B2A B 0.3283(3) 0.1509(2) 0.07665(16) 0.0238(7) Uani 1 1 d .
H2AA H 0.2284 0.0913 0.0565 0.029 Uiso 1 1 calc R
B3A B 0.5473(3) 0.2778(3) 0.19329(18) 0.0279(8) Uani 1 1 d .
H3A H 0.5921 0.3040 0.2507 0.033 Uiso 1 1 calc R
B4A B 0.3679(3) 0.2813(3) 0.08167(16) 0.0231(7) Uani 1 1 d .
H4AA H 0.2954 0.3111 0.0654 0.028 Uiso 1 1 calc R
B5A B 0.6311(3) 0.3279(3) 0.13780(17) 0.0286(8) Uani 1 1 d .
H5A H 0.7309 0.3876 0.1581 0.034 Uiso 1 1 calc R
B6A B 0.5193(3) 0.3300(3) 0.06846(17) 0.0268(8) Uani 1 1 d .
H6AA H 0.5459 0.3915 0.0433 0.032 Uiso 1 1 calc R
B7A B 0.4107(3) 0.2003(3) 0.02074(17) 0.0261(7) Uani 1 1 d .
H7A H 0.3655 0.1745 -0.0366 0.031 Uiso 1 1 calc R
B8A B 0.4546(3) 0.1178(3) 0.06062(19) 0.0310(8) Uani 1 1 d .
H8A H 0.4379 0.0366 0.0302 0.037 Uiso 1 1 calc R
B9A B 0.5909(3) 0.1966(3) 0.13337(19) 0.0318(8) Uani 1 1 d .
H9AA H 0.6633 0.1672 0.1506 0.038 Uiso 1 1 calc R
B10A B 0.5744(3) 0.2293(3) 0.05531(18) 0.0297(8) Uani 1 1 d .
H10B H 0.6373 0.2227 0.0209 0.036 Uiso 1 1 calc R
O1C O 0.82309(17) 0.74199(16) 0.19900(10) 0.0247(5) Uani 1 1 d .
C1C C 0.7047(3) 0.7439(2) 0.17618(14) 0.0217(6) Uani 1 1 d .
C2C C 0.6024(3) 0.6519(2) 0.13769(14) 0.0231(6) Uani 1 1 d .
H2C H 0.6130 0.5885 0.1255 0.028 Uiso 1 1 calc R
C3C C 0.4830(3) 0.6523(2) 0.11667(15) 0.0238(6) Uani 1 1 d .
C4C C 0.4716(3) 0.7467(2) 0.13460(14) 0.0240(6) Uani 1 1 d .
H4C H 0.3912 0.7479 0.1200 0.029 Uiso 1 1 calc R
C5C C 0.5750(3) 0.8399(2) 0.17348(14) 0.0232(6) Uani 1 1 d .
C6C C 0.6926(3) 0.8377(2) 0.19484(14) 0.0232(6) Uani 1 1 d .
H6C H 0.7640 0.9000 0.2220 0.028 Uiso 1 1 calc R
C7C C 0.3687(3) 0.5524(2) 0.07660(17) 0.0347(8) Uani 1 1 d .
H7CA H 0.3340 0.5199 0.1092 0.052 Uiso 1 1 calc GR
H7CB H 0.3931 0.5049 0.0451 0.052 Uiso 1 1 calc GR
H7CC H 0.3045 0.5675 0.0494 0.052 Uiso 1 1 calc GR
C8C C 0.5599(3) 0.9414(2) 0.19061(18) 0.0368(8) Uani 1 1 d .
H8CA H 0.5163 0.9475 0.1480 0.055 Uiso 1 1 calc GR
H8CB H 0.6434 0.9993 0.2108 0.055 Uiso 1 1 calc GR
H8CC H 0.5103 0.9434 0.2241 0.055 Uiso 1 1 calc GR
C9C C 0.8687(3) 0.7288(3) 0.07057(16) 0.0395(9) Uani 1 1 d .
H9C H 0.7670 0.7046 0.0430 0.047 Uiso 1 1 calc R
C10C C 1.0545(3) 0.8396(2) 0.18244(16) 0.0259(7) Uani 1 1 d .
H10C H 1.0880 0.8965 0.2365 0.031 Uiso 1 1 calc R
B1C B 0.9030(3) 0.7456(2) 0.15641(16) 0.0198(7) Uani 1 1 d .
B2C B 0.9501(4) 0.8526(3) 0.1234(2) 0.0368(9) Uani 1 1 d .
H2CA H 0.9110 0.9134 0.1339 0.044 Uiso 1 1 calc R
B3C B 1.0356(3) 0.7148(3) 0.17351(18) 0.0257(7) Uani 1 1 d .
H3C H 1.0551 0.6851 0.2176 0.031 Uiso 1 1 calc R
B4C B 0.9101(3) 0.6392(3) 0.09718(19) 0.0347(9) Uani 1 1 d .
H4CA H 0.8443 0.5574 0.0887 0.042 Uiso 1 1 calc R
B5C B 0.9559(4) 0.6790(4) 0.0272(2) 0.0474(12) Uani 1 1 d .
H5C H 0.9190 0.6234 -0.0274 0.057 Uiso 1 1 calc R
B6C B 1.0682(4) 0.6713(3) 0.0938(2) 0.0338(9) Uani 1 1 d .
H6CA H 1.1082 0.6111 0.0840 0.041 Uiso 1 1 calc R
B7C B 1.1598(3) 0.7998(3) 0.15093(18) 0.0264(7) Uani 1 1 d .
H7C H 1.2610 0.8260 0.1802 0.032 Uiso 1 1 calc R
B8C B 1.1064(3) 0.8846(3) 0.1198(2) 0.0351(9) Uani 1 1 d .
H8C H 1.1725 0.9663 0.1284 0.042 Uiso 1 1 calc R
B9C B 0.9804(4) 0.8108(4) 0.0438(2) 0.0442(11) Uani 1 1 d .
H9CA H 0.9603 0.8421 0.0008 0.053 Uiso 1 1 calc R
B10C B 1.1111(3) 0.7760(3) 0.05989(18) 0.0320(8) Uani 1 1 d .
H10D H 1.1790 0.7843 0.0276 0.038 Uiso 1 1 calc R
O1B O 0.62592(17) 0.53846(15) 0.29683(9) 0.0234(4) Uani 1 1 d .
C1B C 0.5302(2) 0.5622(2) 0.31816(14) 0.0204(6) Uani 1 1 d .
C2B C 0.4663(3) 0.5083(2) 0.35660(14) 0.0216(6) Uani 1 1 d .
H2B H 0.4886 0.4565 0.3687 0.026 Uiso 1 1 calc R
C3B C 0.3695(3) 0.5302(2) 0.37745(14) 0.0229(6) Uani 1 1 d .
C4B C 0.3415(3) 0.6081(2) 0.36027(14) 0.0237(6) Uani 1 1 d .
H4B H 0.2771 0.6248 0.3755 0.028 Uiso 1 1 calc R
C5B C 0.4053(3) 0.6625(2) 0.32126(15) 0.0237(6) Uani 1 1 d .
C6B C 0.4994(3) 0.6380(2) 0.29954(14) 0.0223(6) Uani 1 1 d .
H6B H 0.5428 0.6729 0.2720 0.027 Uiso 1 1 calc R
C7B C 0.2953(3) 0.4695(2) 0.41667(17) 0.0331(7) Uani 1 1 d .
H7BA H 0.2252 0.4065 0.3836 0.050 Uiso 1 1 calc GR
H7BB H 0.2617 0.5124 0.4453 0.050 Uiso 1 1 calc GR
H7BC H 0.3505 0.4501 0.4467 0.050 Uiso 1 1 calc GR
C8B C 0.3735(3) 0.7478(3) 0.30408(19) 0.0365(8) Uani 1 1 d .
H8BA H 0.3944 0.7547 0.2611 0.055 Uiso 1 1 calc GR
H8BB H 0.4223 0.8137 0.3423 0.055 Uiso 1 1 calc GR
H8BC H 0.2830 0.7302 0.2977 0.055 Uiso 1 1 calc GR
C9B C 0.8775(3) 0.6505(2) 0.32075(16) 0.0305(7) Uani 1 1 d .
H9B H 0.8623 0.6504 0.2657 0.037 Uiso 1 1 calc R
C10B C 0.7912(3) 0.6556(2) 0.42797(15) 0.0337(8) Uani 1 1 d .
H10E H 0.7131 0.6598 0.4513 0.040 Uiso 1 1 calc R
B1B B 0.7473(3) 0.5844(2) 0.34243(16) 0.0198(7) Uani 1 1 d .
B2B B 0.8269(3) 0.7233(3) 0.3730(2) 0.0354(9) Uani 1 1 d .
H2BA H 0.7784 0.7720 0.3575 0.042 Uiso 1 1 calc R
B3B B 0.8081(3) 0.5406(3) 0.40816(18) 0.0326(8) Uani 1 1 d .
H3B H 0.7479 0.4686 0.4170 0.039 Uiso 1 1 calc R
B4B B 0.8658(3) 0.5365(3) 0.33548(18) 0.0282(8) Uani 1 1 d .
H4BA H 0.8449 0.4613 0.2945 0.034 Uiso 1 1 calc R
B5B B 1.0137(3) 0.6453(3) 0.36044(18) 0.0314(8) Uani 1 1 d .
H5B H 1.0899 0.6418 0.3352 0.038 Uiso 1 1 calc R
B6B B 0.9890(3) 0.7603(3) 0.3843(2) 0.0384(9) Uani 1 1 d .
H6BA H 1.0489 0.8327 0.3756 0.046 Uiso 1 1 calc R
B7B B 0.9307(3) 0.7636(3) 0.4563(2) 0.0417(10) Uani 1 1 d .
H7B H 0.9506 0.8389 0.4968 0.050 Uiso 1 1 calc R
B8B B 0.9193(3) 0.6517(3) 0.47866(18) 0.0342(9) Uani 1 1 d .
H8B H 0.9310 0.6531 0.5339 0.041 Uiso 1 1 calc R
B9B B 0.9725(3) 0.5770(3) 0.41903(18) 0.0316(8) Uani 1 1 d .
H9BA H 1.0217 0.5285 0.4340 0.038 Uiso 1 1 calc R
B10B B 1.0484(3) 0.7144(3) 0.44962(18) 0.0304(8) Uani 1 1 d .
H10F H 1.1472 0.7559 0.4850 0.036 Uiso 1 1 calc R
O1D O 1.11650(17) 1.05774(14) 0.29675(9) 0.0223(4) Uani 1 1 d .
C1D C 1.0208(2) 1.0819(2) 0.31815(13) 0.0192(6) Uani 1 1 d .
C2D C 0.9989(3) 1.1645(2) 0.30483(14) 0.0210(6) Uani 1 1 d .
H2D H 1.0492 1.2046 0.2820 0.025 Uiso 1 1 calc R
C3D C 0.9027(3) 1.1879(2) 0.32523(14) 0.0215(6) Uani 1 1 d .
C4D C 0.8304(3) 1.1277(2) 0.35818(14) 0.0220(6) Uani 1 1 d .
H4D H 0.7646 1.1437 0.3722 0.026 Uiso 1 1 calc R
C5D C 0.8517(3) 1.0443(2) 0.37132(14) 0.0225(6) Uani 1 1 d .
C6D C 0.9480(3) 1.0213(2) 0.35061(14) 0.0208(6) Uani 1 1 d .
H6D H 0.9638 0.9645 0.3586 0.025 Uiso 1 1 calc R
C7D C 0.8796(3) 1.2792(2) 0.31304(16) 0.0304(7) Uani 1 1 d .
H7DA H 0.9521 1.3441 0.3418 0.046 Uiso 1 1 calc GR
H7DB H 0.8032 1.2800 0.3257 0.046 Uiso 1 1 calc GR
H7DC H 0.8686 1.2729 0.2638 0.046 Uiso 1 1 calc GR
C8D C 0.7726(3) 0.9807(2) 0.40742(17) 0.0336(7) Uani 1 1 d .
H8DA H 0.6963 0.9251 0.3730 0.050 Uiso 1 1 calc GR
H8DB H 0.7487 1.0255 0.4413 0.050 Uiso 1 1 calc GR
H8DC H 0.8213 0.9501 0.4316 0.050 Uiso 1 1 calc GR
C9D C 1.3644(3) 1.2000(2) 0.35381(14) 0.0239(6) Uani 1 1 d .
H9D H 1.3528 1.2484 0.3206 0.029 Uiso 1 1 calc R
C10D C 1.2650(3) 1.0832(2) 0.42537(15) 0.0252(6) Uani 1 1 d .
H10G H 1.1815 1.0472 0.4439 0.030 Uiso 1 1 calc R
B1D B 1.2962(3) 1.2033(2) 0.41934(16) 0.0225(7) Uani 1 1 d .
H1D H 1.2393 1.2498 0.4321 0.027 Uiso 1 1 calc R
B2D B 1.2345(3) 1.0899(2) 0.34247(16) 0.0188(7) Uani 1 1 d .
B3D B 1.4618(3) 1.2637(3) 0.43698(18) 0.0283(8) Uani 1 1 d .
H3D H 1.5151 1.3501 0.4607 0.034 Uiso 1 1 calc R
B4D B 1.3944(3) 1.1843(3) 0.48479(18) 0.0299(8) Uani 1 1 d .
H4DA H 1.4018 1.2172 0.5412 0.036 Uiso 1 1 calc R
B5D B 1.3975(3) 1.0612(3) 0.45034(19) 0.0313(8) Uani 1 1 d .
H5D H 1.4068 1.0125 0.4838 0.038 Uiso 1 1 calc R
B6D B 1.3002(3) 1.0039(3) 0.36304(18) 0.0264(8) Uani 1 1 d .
H6DA H 1.2462 0.9176 0.3392 0.032 Uiso 1 1 calc R
B7D B 1.3657(3) 1.0823(3) 0.31481(18) 0.0263(7) Uani 1 1 d .
H7D H 1.3563 1.0494 0.2581 0.032 Uiso 1 1 calc R
B8D B 1.5054(3) 1.1888(3) 0.37230(18) 0.0280(8) Uani 1 1 d .
H8D H 1.5875 1.2261 0.3532 0.034 Uiso 1 1 calc R
B9D B 1.5259(3) 1.1757(3) 0.45657(19) 0.0295(8) Uani 1 1 d .
H9DA H 1.6215 1.2034 0.4938 0.035 Uiso 1 1 calc R
B10D B 1.4670(3) 1.0639(3) 0.3810(2) 0.0306(8) Uani 1 1 d .
H10H H 1.5244 1.0178 0.3684 0.037 Uiso 1 1 calc R

loop_
_atom_site_aniso_label
_atom_site_aniso_U_11
_atom_site_aniso_U_22
_atom_site_aniso_U_33
_atom_site_aniso_U_23
_atom_site_aniso_U_13
_atom_site_aniso_U_12
O1A 0.0219(10) 0.0318(11) 0.0171(10) 0.0098(8) 0.0087(8) 0.0141(9)
C1A 0.0202(14) 0.0294(16) 0.0140(13) 0.0101(12) 0.0093(11) 0.0133(12)
C2A 0.0280(16) 0.0206(14) 0.0195(14) 0.0088(11) 0.0094(12) 0.0113(12)
C3A 0.0216(15) 0.0223(15) 0.0219(15) 0.0077(12) 0.0077(12) 0.0063(12)
C4A 0.0202(14) 0.0274(16) 0.0204(14) 0.0086(12) 0.0076(12) 0.0113(12)
C5A 0.0264(15) 0.0234(15) 0.0171(14) 0.0057(11) 0.0093(12) 0.0103(12)
C6A 0.0197(14) 0.0227(15) 0.0167(14) 0.0037(11) 0.0049(11) 0.0062(12)
C7A 0.0258(16) 0.0246(16) 0.0410(19) 0.0104(14) 0.0077(14) 0.0058(13)
C8A 0.0338(18) 0.0277(17) 0.0417(19) 0.0063(14) 0.0109(15) 0.0158(14)
C9A 0.0338(17) 0.0328(17) 0.0306(17) 0.0144(14) 0.0129(14) 0.0189(14)
C10A 0.0232(15) 0.0242(15) 0.0173(14) 0.0051(12) 0.0070(12) 0.0053(12)
B1A 0.0247(17) 0.0202(16) 0.0147(15) 0.0069(13) 0.0053(13) 0.0079(13)
B2A 0.0284(18) 0.0230(17) 0.0194(16) 0.0031(13) 0.0091(14) 0.0112(14)
B3A 0.0219(17) 0.038(2) 0.0258(18) 0.0142(15) 0.0065(14) 0.0118(15)
B4A 0.0257(17) 0.0284(18) 0.0151(15) 0.0076(13) 0.0055(13) 0.0105(14)
B5A 0.0227(18) 0.036(2) 0.0221(17) 0.0068(15) 0.0083(14) 0.0074(15)
B6A 0.0284(18) 0.0287(18) 0.0228(17) 0.0096(14) 0.0110(14) 0.0085(15)
B7A 0.0264(18) 0.0311(19) 0.0184(16) 0.0051(14) 0.0086(14) 0.0099(15)
B8A 0.035(2) 0.0299(19) 0.0320(19) 0.0069(15) 0.0166(16) 0.0170(16)
B9A 0.0285(19) 0.042(2) 0.038(2) 0.0195(17) 0.0161(16) 0.0210(17)
B10A 0.0271(18) 0.039(2) 0.0248(18) 0.0077(15) 0.0121(15) 0.0159(16)
O1C 0.0201(10) 0.0410(12) 0.0216(10) 0.0181(9) 0.0102(8) 0.0149(9)
C1C 0.0192(14) 0.0350(17) 0.0169(14) 0.0146(12) 0.0088(11) 0.0121(13)
C2C 0.0278(16) 0.0231(15) 0.0228(15) 0.0111(12) 0.0120(12) 0.0108(13)
C3C 0.0200(15) 0.0256(16) 0.0230(15) 0.0096(12) 0.0083(12) 0.0038(12)
C4C 0.0180(14) 0.0336(17) 0.0212(15) 0.0107(13) 0.0084(12) 0.0090(13)
C5C 0.0253(15) 0.0265(16) 0.0196(14) 0.0083(12) 0.0104(12) 0.0100(13)
C6C 0.0212(15) 0.0264(16) 0.0170(14) 0.0058(12) 0.0067(12) 0.0043(12)
C7C 0.0258(17) 0.0283(17) 0.0402(19) 0.0077(14) 0.0075(14) 0.0030(14)
C8C 0.0308(18) 0.0308(18) 0.047(2) 0.0070(15) 0.0130(15) 0.0140(15)
C9C 0.0215(16) 0.075(3) 0.0227(16) 0.0238(17) 0.0075(13) 0.0141(17)
C10C 0.0235(15) 0.0212(15) 0.0311(16) 0.0055(12) 0.0113(13) 0.0075(12)
B1C 0.0167(16) 0.0254(17) 0.0177(16) 0.0099(13) 0.0042(13) 0.0072(13)
B2C 0.036(2) 0.048(2) 0.056(3) 0.039(2) 0.0287(19) 0.0278(19)
B3C 0.0277(18) 0.0333(19) 0.0277(18) 0.0184(15) 0.0134(15) 0.0174(16)
B4C 0.032(2) 0.0255(19) 0.036(2) 0.0041(16) 0.0156(17) 0.0006(16)
B5C 0.033(2) 0.064(3) 0.0206(19) -0.0012(18) 0.0113(16) 0.000(2)
B6C 0.036(2) 0.0254(19) 0.047(2) 0.0132(16) 0.0228(18) 0.0138(16)
B7C 0.0203(17) 0.0313(19) 0.0289(18) 0.0101(15) 0.0102(14) 0.0103(15)
B8C 0.031(2) 0.036(2) 0.056(2) 0.0287(18) 0.0254(18) 0.0177(17)
B9C 0.033(2) 0.083(3) 0.043(2) 0.047(2) 0.0238(18) 0.030(2)
B10C 0.0258(18) 0.047(2) 0.0278(19) 0.0173(17) 0.0116(15) 0.0144(17)
O1B 0.0192(10) 0.0276(11) 0.0189(10) 0.0014(8) 0.0070(8) 0.0076(9)
C1B 0.0152(14) 0.0233(15) 0.0163(13) 0.0008(11) 0.0022(11) 0.0053(12)
C2B 0.0211(15) 0.0172(14) 0.0212(14) 0.0034(11) 0.0043(12) 0.0045(12)
C3B 0.0169(14) 0.0229(15) 0.0206(14) 0.0035(12) 0.0045(11) 0.0015(12)
C4B 0.0163(14) 0.0277(16) 0.0224(15) 0.0032(12) 0.0050(11) 0.0071(12)
C5B 0.0187(14) 0.0258(15) 0.0241(15) 0.0092(12) 0.0018(12) 0.0075(12)
C6B 0.0186(14) 0.0273(16) 0.0184(14) 0.0085(12) 0.0057(11) 0.0053(12)
C7B 0.0242(16) 0.0349(18) 0.0402(18) 0.0161(15) 0.0138(14) 0.0071(14)
C8B 0.0305(18) 0.041(2) 0.051(2) 0.0257(17) 0.0166(16) 0.0195(15)
C9B 0.0224(15) 0.0430(19) 0.0340(17) 0.0258(15) 0.0116(13) 0.0116(14)
C10B 0.0198(15) 0.045(2) 0.0214(16) -0.0067(14) 0.0048(12) 0.0082(14)
B1B 0.0185(16) 0.0222(16) 0.0187(16) 0.0053(13) 0.0093(13) 0.0074(13)
B2B 0.0263(19) 0.0208(18) 0.052(2) 0.0096(16) 0.0052(17) 0.0063(15)
B3B 0.035(2) 0.0285(19) 0.0260(19) 0.0141(15) 0.0002(15) 0.0030(16)
B4B 0.0318(19) 0.0295(19) 0.0268(18) 0.0083(15) 0.0057(15) 0.0186(16)
B5B 0.0237(18) 0.048(2) 0.0279(19) 0.0151(16) 0.0116(15) 0.0174(17)
B6B 0.0208(19) 0.032(2) 0.058(3) 0.0190(19) 0.0056(17) 0.0060(16)
B7B 0.0212(19) 0.032(2) 0.049(2) -0.0079(18) -0.0030(17) 0.0054(16)
B8B 0.0247(19) 0.046(2) 0.0203(17) 0.0070(16) 0.0062(14) 0.0041(17)
B9B 0.034(2) 0.0263(18) 0.0295(19) 0.0079(15) -0.0003(16) 0.0121(16)
B10B 0.0216(18) 0.037(2) 0.0278(19) 0.0064(16) 0.0049(14) 0.0107(16)
O1D 0.0212(10) 0.0259(11) 0.0190(10) 0.0032(8) 0.0073(8) 0.0106(9)
C1D 0.0172(14) 0.0208(14) 0.0152(13) 0.0006(11) 0.0026(11) 0.0072(12)
C2D 0.0202(14) 0.0244(15) 0.0160(14) 0.0072(11) 0.0048(11) 0.0059(12)
C3D 0.0194(14) 0.0223(15) 0.0181(14) 0.0042(11) 0.0011(11) 0.0069(12)
C4D 0.0175(14) 0.0252(15) 0.0194(14) 0.0037(12) 0.0040(11) 0.0073(12)
C5D 0.0182(14) 0.0210(15) 0.0212(15) 0.0049(12) 0.0036(11) 0.0021(12)
C6D 0.0215(14) 0.0152(14) 0.0209(14) 0.0037(11) 0.0038(11) 0.0044(11)
C7D 0.0352(18) 0.0347(17) 0.0320(17) 0.0170(14) 0.0136(14) 0.0205(15)
C8D 0.0307(17) 0.0336(18) 0.045(2) 0.0213(15) 0.0194(15) 0.0128(14)
C9D 0.0263(16) 0.0228(15) 0.0219(15) 0.0096(12) 0.0060(12) 0.0080(13)
C10D 0.0226(15) 0.0340(17) 0.0264(16) 0.0165(13) 0.0105(12) 0.0140(13)
B1D 0.0230(17) 0.0254(17) 0.0183(16) 0.0039(13) 0.0047(13) 0.0119(14)
B2D 0.0227(17) 0.0198(16) 0.0156(15) 0.0063(13) 0.0077(13) 0.0092(13)
B3D 0.0237(18) 0.0272(18) 0.0296(19) 0.0093(15) 0.0018(14) 0.0081(15)
B4D 0.0223(18) 0.041(2) 0.0241(18) 0.0105(16) 0.0039(14) 0.0118(16)
B5D 0.0245(18) 0.042(2) 0.041(2) 0.0282(17) 0.0143(16) 0.0170(17)
B6D 0.0260(18) 0.0249(18) 0.038(2) 0.0150(15) 0.0169(15) 0.0152(15)
B7D 0.0236(17) 0.0281(18) 0.0294(18) 0.0075(15) 0.0133(14) 0.0116(15)
B8D 0.0190(17) 0.0301(19) 0.035(2) 0.0155(16) 0.0097(15) 0.0063(15)
B9D 0.0214(18) 0.038(2) 0.0327(19) 0.0158(16) 0.0070(15) 0.0132(16)
B10D 0.0247(18) 0.035(2) 0.045(2) 0.0206(17) 0.0159(16) 0.0186(16)

loop_
_atom_type_symbol
_atom_type_description
_atom_type_scat_dispersion_real
_atom_type_scat_dispersion_imag
_atom_type_scat_source
C C 0.0033 0.0016 'International Tables Vol C Tables 4.2.6.8 and 6.1.1.4'
H H 0.0000 0.0000 'International Tables Vol C Tables 4.2.6.8 and 6.1.1.4'
B B 0.0013 0.0007 'International Tables Vol C Tables 4.2.6.8 and 6.1.1.4'
O O 0.0106 0.0060 'International Tables Vol C Tables 4.2.6.8 and 6.1.1.4'

loop_
_geom_angle_atom_site_label_1
_geom_angle_atom_site_label_2
_geom_angle_atom_site_label_3
_geom_angle
B1A O1A C1A 118.9(2)
C2A C1A O1A 119.6(2)
C6A C1A O1A 118.9(2)
C6A C1A C2A 121.5(2)
C1A C2A H2A 120.2
C1A C2A C3A 119.7(3)
C3A C2A H2A 120.2
C2A C3A C7A 121.0(3)
C4A C3A C2A 118.8(3)
C4A C3A C7A 120.2(3)
C3A C4A H4A 119.3
C3A C4A C5A 121.4(3)
C5A C4A H4A 119.3
C4A C5A C8A 119.8(3)
C6A C5A C4A 119.1(3)
C6A C5A C8A 121.1(3)
C1A C6A C5A 119.5(3)
C1A C6A H6A 120.2
C5A C6A H6A 120.2
C3A C7A H7AA 109.5
C3A C7A H7AB 109.5
C3A C7A H7AC 109.5
H7AA C7A H7AB 109.5
H7AA C7A H7AC 109.5
H7AB C7A H7AC 109.5
C5A C8A H8AA 109.5
C5A C8A H8AB 109.5
C5A C8A H8AC 109.5
H8AA C8A H8AB 109.5
H8AA C8A H8AC 109.5
H8AB C8A H8AC 109.5
B1A C9A H9A 116.9
B1A C9A B2A 62.16(17)
B1A C9A B8A 114.0(2)
B1A C9A B9A 115.8(2)
B2A C9A H9A 118.7
B2A C9A B8A 61.69(19)
B3A C9A H9A 117.7
B3A C9A B1A 64.22(19)
B3A C9A B2A 114.3(2)
B3A C9A B8A 113.7(2)
B3A C9A B9A 62.2(2)
B8A C9A H9A 118.7
B9A C9A H9A 117.7
B9A C9A B2A 113.8(2)
B9A C9A B8A 62.6(2)
B1A C10A H10A 117.3
B3A C10A H10A 117.3
B3A C10A B1A 63.70(18)
B3A C10A B4A 114.9(2)
B3A C10A B5A 62.70(19)
B3A C10A B6A 114.7(2)
B4A C10A H10A 118.1
B4A C10A B1A 62.27(17)
B5A C10A H10A 117.2
B5A C10A B1A 115.7(2)
B5A C10A B4A 114.8(2)
B5A C10A B6A 63.01(19)
B6A C10A H10A 118.0
B6A C10A B1A 114.4(2)
B6A C10A B4A 62.26(18)
O1A B1A C9A 123.6(2)
O1A B1A C10A 124.5(2)
O1A B1A B2A 126.8(3)
O1A B1A B3A 117.1(2)
O1A B1A B4A 126.8(2)
C9A B1A C10A 99.7(2)
C9A B1A B2A 59.63(18)
C9A B1A B3A 57.71(18)
C9A B1A B4A 104.7(2)
C10A B1A B2A 103.6(2)
C10A B1A B3A 57.07(17)
C10A B1A B4A 58.61(17)
B2A B1A B3A 107.1(2)
B2A B1A B4A 59.38(18)
B4A B1A B3A 106.4(2)
C9A B2A B1A 58.21(17)
C9A B2A H2AA 124.9
C9A B2A B4A 104.6(2)
C9A B2A B7A 105.5(2)
C9A B2A B8A 59.17(18)
B1A B2A H2AA 120.9
B1A B2A B8A 108.6(2)
B4A B2A B1A 60.71(17)
B4A B2A H2AA 122.2
B4A B2A B7A 60.24(18)
B4A B2A B8A 108.4(2)
B7A B2A B1A 109.3(2)
B7A B2A H2AA 121.6
B7A B2A B8A 60.36(19)
B8A B2A H2AA 121.1
C9A B3A B1A 58.08(17)
C9A B3A H3A 125.2
C9A B3A B5A 105.9(2)
C9A B3A B9A 59.62(19)
C10A B3A C9A 101.6(2)
C10A B3A B1A 59.23(17)
C10A B3A H3A 125.1
C10A B3A B5A 59.17(19)
C10A B3A B9A 105.5(2)
B1A B3A H3A 121.0
B5A B3A B1A 109.1(2)
B5A B3A H3A 121.3
B9A B3A B1A 108.6(2)
B9A B3A H3A 121.5
B9A B3A B5A 60.4(2)
C10A B4A B1A 59.12(17)
C10A B4A B2A 104.4(2)
C10A B4A H4AA 124.9
C10A B4A B6A 58.60(17)
C10A B4A B7A 104.6(2)
B1A B4A H4AA 120.9
B2A B4A B1A 59.91(17)
B2A B4A H4AA 122.7
B2A B4A B6A 108.0(2)
B2A B4A B7A 59.94(18)
B6A B4A B1A 108.7(2)
B6A B4A H4AA 121.2
B7A B4A B1A 108.4(2)
B7A B4A H4AA 122.3
B7A B4A B6A 60.15(19)
C10A B5A B3A 58.12(18)
C10A B5A H5A 125.2
C10A B5A B6A 58.55(18)
C10A B5A B9A 104.1(2)
C10A B5A B10A 104.5(2)
B3A B5A H5A 121.9
B3A B5A B6A 107.3(2)
B3A B5A B9A 59.7(2)
B3A B5A B10A 108.0(2)
B6A B5A H5A 121.7
B9A B5A H5A 122.4
B9A B5A B6A 108.0(2)
B9A B5A B10A 60.6(2)
B10A B5A H5A 122.1
B10A B5A B6A 59.83(19)
C10A B6A B4A 59.13(17)
C10A B6A B5A 58.44(18)
C10A B6A H6AA 125.0
C10A B6A B7A 104.7(2)
C10A B6A B10A 104.4(2)
B4A B6A B5A 108.4(2)
B4A B6A H6AA 121.1
B4A B6A B7A 59.75(18)
B4A B6A B10A 108.5(2)
B5A B6A H6AA 121.4
B7A B6A B5A 108.4(2)
B7A B6A H6AA 122.1
B7A B6A B10A 60.73(19)
B10A B6A B5A 59.79(19)
B10A B6A H6AA 122.2
B2A B7A B4A 59.82(18)
B2A B7A B6A 107.8(2)
B2A B7A H7A 121.7
B2A B7A B8A 60.05(19)
B2A B7A B10A 108.1(2)
B4A B7A B6A 60.10(18)
B4A B7A H7A 121.8
B4A B7A B8A 107.8(2)
B4A B7A B10A 107.9(2)
B6A B7A H7A 122.0
B6A B7A B8A 107.6(2)
B6A B7A B10A 59.69(19)
B8A B7A H7A 121.9
B8A B7A B10A 60.0(2)
B10A B7A H7A 121.7
C9A B8A B2A 59.14(18)
C9A B8A B7A 104.8(2)
C9A B8A H8A 124.8
C9A B8A B9A 58.49(19)
C9A B8A B10A 104.7(2)
B2A B8A B7A 59.59(19)
B2A B8A H8A 121.4
B2A B8A B9A 108.3(2)
B2A B8A B10A 108.1(2)
B7A B8A H8A 122.2
B7A B8A B9A 108.5(2)
B7A B8A B10A 60.5(2)
B9A B8A H8A 121.3
B10A B8A H8A 122.2
B10A B8A B9A 60.1(2)
C9A B9A B3A 58.21(18)
C9A B9A B5A 104.5(2)
C9A B9A B8A 58.91(19)
C9A B9A H9AA 124.7
C9A B9A B10A 104.8(2)
B3A B9A B5A 59.97(19)
B3A B9A B8A 107.4(2)
B3A B9A H9AA 121.9
B3A B9A B10A 107.6(2)
B5A B9A B8A 107.5(2)
B5A B9A H9AA 122.6
B5A B9A B10A 59.77(19)
B8A B9A H9AA 121.7
B10A B9A B8A 59.8(2)
B10A B9A H9AA 122.4
B5A B10A B6A 60.38(19)
B5A B10A B7A 108.0(2)
B5A B10A B8A 107.7(2)
B5A B10A B9A 59.7(2)
B5A B10A H10B 121.6
B6A B10A B7A 59.57(19)
B6A B10A B8A 107.0(2)
B6A B10A B9A 107.7(2)
B6A B10A H10B 122.0
B7A B10A H10B 122.0
B8A B10A B7A 59.46(19)
B8A B10A B9A 60.1(2)
B8A B10A H10B 122.2
B9A B10A B7A 107.7(2)
B9A B10A H10B 121.8
B1C O1C C1C 120.8(2)
C2C C1C O1C 119.3(3)
C2C C1C C6C 121.6(3)
C6C C1C O1C 119.1(2)
C1C C2C H2C 120.1
C1C C2C C3C 119.9(3)
C3C C2C H2C 120.1
C2C C3C C7C 121.0(3)
C4C C3C C2C 118.4(3)
C4C C3C C7C 120.6(3)
C3C C4C H4C 119.1
C3C C4C C5C 121.9(3)
C5C C4C H4C 119.1
C4C C5C C8C 120.5(3)
C6C C5C C4C 118.8(3)
C6C C5C C8C 120.7(3)
C1C C6C C5C 119.5(3)
C1C C6C H6C 120.3
C5C C6C H6C 120.3
C3C C7C H7CA 109.5
C3C C7C H7CB 109.5
C3C C7C H7CC 109.5
H7CA C7C H7CB 109.5
H7CA C7C H7CC 109.5
H7CB C7C H7CC 109.5
C5C C8C H8CA 109.5
C5C C8C H8CB 109.5
C5C C8C H8CC 109.5
H8CA C8C H8CB 109.5
H8CA C8C H8CC 109.5
H8CB C8C H8CC 109.5
B1C C9C H9C 116.3
B1C C9C B4C 62.2(2)
B1C C9C B5C 115.1(3)
B1C C9C B9C 116.4(3)
B2C C9C H9C 117.7
B2C C9C B1C 64.7(2)
B2C C9C B4C 115.1(2)
B2C C9C B5C 113.7(3)
B2C C9C B9C 62.0(2)
B4C C9C H9C 117.7
B4C C9C B9C 115.0(3)
B5C C9C H9C 118.2
B5C C9C B4C 63.0(2)
B5C C9C B9C 62.3(2)
B9C C9C H9C 117.6
B1C C10C H10C 117.0
B2C C10C H10C 117.1
B2C C10C B1C 64.16(19)
B2C C10C B3C 115.3(2)
B2C C10C B7C 114.7(2)
B2C C10C B8C 62.7(2)
B3C C10C H10C 117.7
B3C C10C B1C 62.15(18)
B7C C10C H10C 118.0
B7C C10C B1C 114.7(2)
B7C C10C B3C 62.88(18)
B7C C10C B8C 62.58(19)
B8C C10C H10C 117.3
B8C C10C B1C 116.0(2)
B8C C10C B3C 115.1(2)
O1C B1C C9C 128.2(2)
O1C B1C C10C 122.1(2)
O1C B1C B2C 119.3(3)
O1C B1C B3C 122.6(2)
O1C B1C B4C 126.8(3)
C9C B1C C10C 99.1(2)
C9C B1C B2C 57.5(2)
C9C B1C B3C 104.7(2)
C9C B1C B4C 59.6(2)
C10C B1C B2C 56.62(18)
C10C B1C B3C 58.55(17)
C10C B1C B4C 103.9(2)
B3C B1C B2C 106.2(2)
B4C B1C B2C 107.2(2)
B4C B1C B3C 60.0(2)
C9C B2C B1C 57.77(19)
C9C B2C H2CA 125.4
C9C B2C B8C 105.7(3)
C9C B2C B9C 60.0(2)
C10C B2C C9C 101.2(2)
C10C B2C B1C 59.22(17)
C10C B2C H2CA 125.1
C10C B2C B8C 59.4(2)
C10C B2C B9C 105.8(3)
B1C B2C H2CA 120.9
B8C B2C B1C 109.3(2)
B8C B2C H2CA 121.3
B9C B2C B1C 109.0(3)
B9C B2C H2CA 121.2
B9C B2C B8C 60.2(2)
C10C B3C B1C 59.29(17)
C10C B3C H3C 125.1
C10C B3C B4C 104.3(2)
C10C B3C B6C 104.2(2)
C10C B3C B7C 58.27(18)
B1C B3C H3C 121.0
B1C B3C B6C 108.4(2)
B1C B3C B7C 108.6(2)
B4C B3C B1C 59.68(19)
B4C B3C H3C 122.6
B4C B3C B6C 60.3(2)
B4C B3C B7C 107.9(2)
B6C B3C H3C 122.4
B6C B3C B7C 59.86(19)
B7C B3C H3C 121.5
C9C B4C B1C 58.14(19)
C9C B4C B3C 103.9(2)
C9C B4C H4CA 125.6
C9C B4C B5C 58.1(2)
C9C B4C B6C 104.5(2)
B1C B4C B3C 60.37(18)
B1C B4C H4CA 121.3
B1C B4C B5C 107.6(3)
B1C B4C B6C 108.8(2)
B3C B4C H4CA 122.5
B3C B4C B5C 107.8(2)
B3C B4C B6C 60.1(2)
B5C B4C H4CA 121.7
B6C B4C H4CA 121.8
B6C B4C B5C 60.4(2)
C9C B5C B4C 58.9(2)
C9C B5C H5C 124.6
C9C B5C B6C 104.4(2)
C9C B5C B9C 59.3(2)
C9C B5C B10C 105.5(3)
B4C B5C H5C 121.3
B4C B5C B6C 59.5(2)
B6C B5C H5C 122.7
B9C B5C B4C 109.1(3)
B9C B5C H5C 120.6
B9C B5C B6C 108.6(3)
B10C B5C B4C 108.4(3)
B10C B5C H5C 121.9
B10C B5C B6C 60.2(2)
B10C B5C B9C 60.6(2)
B3C B6C B4C 59.6(2)
B3C B6C B5C 107.2(2)
B3C B6C H6CA 121.7
B3C B6C B10C 108.4(2)
B4C B6C B5C 60.0(2)
B4C B6C H6CA 121.7
B4C B6C B10C 108.0(3)
B5C B6C H6CA 122.7
B7C B6C B3C 60.22(19)
B7C B6C B4C 107.7(2)
B7C B6C B5C 106.7(3)
B7C B6C H6CA 122.0
B7C B6C B10C 60.10(19)
B10C B6C B5C 59.1(2)
B10C B6C H6CA 121.6
C10C B7C B3C 58.84(18)
C10C B7C B6C 104.6(2)
C10C B7C H7C 124.9
C10C B7C B8C 58.79(19)
C10C B7C B10C 104.6(2)
B3C B7C H7C 121.2
B3C B7C B10C 108.3(2)
B6C B7C B3C 59.92(19)
B6C B7C H7C 122.2
B6C B7C B10C 60.3(2)
B8C B7C B3C 108.6(2)
B8C B7C B6C 108.5(3)
B8C B7C H7C 121.1
B8C B7C B10C 60.1(2)
B10C B7C H7C 122.3
C10C B8C B2C 57.88(19)
C10C B8C B7C 58.64(18)
C10C B8C H8C 125.3
C10C B8C B9C 104.2(2)
C10C B8C B10C 104.7(2)
B2C B8C B7C 107.4(2)
B2C B8C H8C 122.1
B2C B8C B9C 59.8(2)
B2C B8C B10C 107.9(3)
B7C B8C H8C 121.3
B7C B8C B10C 60.36(19)
B9C B8C B7C 108.7(3)
B9C B8C H8C 122.1
B9C B8C B10C 60.6(2)
B10C B8C H8C 122.0
C9C B9C B2C 58.0(2)
C9C B9C B5C 58.3(2)
C9C B9C B8C 104.0(2)
C9C B9C H9CA 125.4
C9C B9C B10C 104.0(3)
B2C B9C B5C 107.1(3)
B2C B9C B8C 60.0(2)
B2C B9C H9CA 121.8
B2C B9C B10C 107.8(3)
B5C B9C H9CA 122.0
B5C B9C B10C 59.6(2)
B8C B9C B5C 107.5(3)
B8C B9C H9CA 122.4
B8C B9C B10C 60.1(2)
B10C B9C H9CA 122.5
B5C B10C B6C 60.7(2)
B5C B10C B7C 107.5(2)
B5C B10C B8C 107.1(3)
B5C B10C B9C 59.8(2)
B5C B10C H10D 121.8
B6C B10C H10D 121.4
B7C B10C B6C 59.6(2)
B7C B10C B9C 107.1(3)
B7C B10C H10D 122.4
B8C B10C B6C 107.5(2)
B8C B10C B7C 59.6(2)
B8C B10C B9C 59.3(2)
B8C B10C H10D 122.5
B9C B10C B6C 108.4(3)
B9C B10C H10D 122.0
B1B O1B C1B 119.3(2)
C2B C1B O1B 119.2(2)
C2B C1B C6B 121.3(3)
C6B C1B O1B 119.5(2)
C1B C2B H2B 120.1
C1B C2B C3B 119.8(3)
C3B C2B H2B 120.1
C2B C3B C7B 120.6(3)
C4B C3B C2B 118.6(3)
C4B C3B C7B 120.8(3)
C3B C4B H4B 119.0
C3B C4B C5B 121.9(3)
C5B C4B H4B 119.0
C4B C5B C8B 120.6(3)
C6B C5B C4B 118.7(3)
C6B C5B C8B 120.8(3)
C1B C6B H6B 120.2
C5B C6B C1B 119.7(3)
C5B C6B H6B 120.2
C3B C7B H7BA 109.5
C3B C7B H7BB 109.5
C3B C7B H7BC 109.5
H7BA C7B H7BB 109.5
H7BA C7B H7BC 109.5
H7BB C7B H7BC 109.5
C5B C8B H8BA 109.5
C5B C8B H8BB 109.5
C5B C8B H8BC 109.5
H8BA C8B H8BB 109.5
H8BA C8B H8BC 109.5
H8BB C8B H8BC 109.5
B1B C9B H9B 116.4
B1B C9B B4B 62.32(19)
B1B C9B B5B 115.0(2)
B1B C9B B6B 116.5(3)
B2B C9B H9B 117.1
B2B C9B B1B 64.53(19)
B2B C9B B4B 115.2(2)
B2B C9B B5B 114.2(3)
B2B C9B B6B 62.7(2)
B4B C9B H9B 118.0
B5B C9B H9B 118.3
B5B C9B B4B 62.8(2)
B5B C9B B6B 62.0(2)
B6B C9B H9B 117.6
B6B C9B B4B 114.4(2)
B1B C10B H10E 116.4
B1B C10B B3B 63.03(19)
B1B C10B B7B 115.6(3)
B1B C10B B8B 115.6(2)
B2B C10B H10E 117.8
B2B C10B B1B 63.9(2)
B2B C10B B3B 115.0(2)
B2B C10B B7B 62.1(2)
B2B C10B B8B 113.8(2)
B3B C10B H10E 117.7
B3B C10B B7B 114.2(3)
B3B C10B B8B 62.8(2)
B7B C10B H10E 118.2
B8B C10B H10E 118.0
B8B C10B B7B 62.1(2)
O1B B1B C9B 123.0(2)
O1B B1B C10B 126.9(2)
O1B B1B B2B 118.5(3)
O1B B1B B3B 127.3(3)
O1B B1B B4B 124.8(2)
C9B B1B B2B 56.36(19)
C9B B1B B3B 103.7(2)
C9B B1B B4B 59.31(18)
C10B B1B C9B 99.0(2)
C10B B1B B2B 57.9(2)
C10B B1B B3B 58.78(19)
C10B B1B B4B 103.4(2)
B3B B1B B2B 106.7(2)
B4B B1B B2B 106.1(2)
B4B B1B B3B 59.0(2)
C9B B2B C10B 101.3(2)
C9B B2B B1B 59.11(18)
C9B B2B H2BA 124.9
C9B B2B B6B 60.2(2)
C9B B2B B7B 105.4(3)
C10B B2B B1B 58.22(18)
C10B B2B H2BA 125.5
C10B B2B B6B 105.4(3)
C10B B2B B7B 59.6(2)
B1B B2B H2BA 120.5
B6B B2B B1B 110.0(3)
B6B B2B H2BA 121.1
B6B B2B B7B 59.5(2)
B7B B2B B1B 108.9(3)
B7B B2B H2BA 121.8
C10B B3B B1B 58.19(18)
C10B B3B H3B 125.4
C10B B3B B4B 104.0(2)
C10B B3B B8B 58.6(2)
C10B B3B B9B 104.5(2)
B1B B3B H3B 121.1
B1B B3B B8B 108.1(2)
B4B B3B B1B 60.29(18)
B4B B3B H3B 122.4
B4B B3B B8B 108.0(2)
B4B B3B B9B 60.5(2)
B8B B3B H3B 121.5
B9B B3B B1B 109.0(2)
B9B B3B H3B 121.9
B9B B3B B8B 60.0(2)
C9B B4B B1B 58.37(17)
C9B B4B B3B 104.3(2)
C9B B4B H4BA 125.5
C9B B4B B5B 58.24(19)
C9B B4B B9B 104.4(2)
B1B B4B H4BA 120.8
B1B B4B B5B 108.0(2)
B1B B4B B9B 109.4(2)
B3B B4B B1B 60.75(19)
B3B B4B H4BA 122.1
B3B B4B B5B 107.9(2)
B3B B4B B9B 60.6(2)
B5B B4B H4BA 121.9
B9B B4B H4BA 121.8
B9B B4B B5B 59.76(19)
C9B B5B B4B 59.00(18)
C9B B5B H5B 124.4
C9B B5B B6B 59.1(2)
C9B B5B B9B 105.0(2)
C9B B5B B10B 105.7(2)
B4B B5B H5B 121.3
B6B B5B B4B 108.9(2)
B6B B5B H5B 120.6
B6B B5B B9B 109.0(3)
B6B B5B B10B 61.0(2)
B9B B5B B4B 59.8(2)
B9B B5B H5B 122.3
B10B B5B B4B 108.3(2)
B10B B5B H5B 121.9
B10B B5B B9B 60.0(2)
C9B B6B B2B 57.1(2)
C9B B6B B5B 58.9(2)
C9B B6B H6BA 125.5
C9B B6B B7B 103.7(2)
C9B B6B B10B 104.6(2)
B2B B6B B5B 107.0(3)
B2B B6B H6BA 121.9
B2B B6B B10B 108.4(3)
B5B B6B H6BA 121.8
B5B B6B B10B 59.7(2)
B7B B6B B2B 60.5(2)
B7B B6B B5B 107.6(3)
B7B B6B H6BA 122.4
B7B B6B B10B 60.4(2)
B10B B6B H6BA 122.0
C10B B7B B2B 58.3(2)
C10B B7B B6B 104.9(3)
C10B B7B H7B 125.0
C10B B7B B8B 58.8(2)
C10B B7B B10B 104.9(3)
B2B B7B H7B 121.5
B2B B7B B8B 108.0(3)
B2B B7B B10B 108.8(3)
B6B B7B B2B 60.1(2)
B6B B7B H7B 121.6
B6B B7B B8B 109.0(3)
B6B B7B B10B 61.2(2)
B8B B7B H7B 121.3
B8B B7B B10B 59.9(2)
B10B B7B H7B 121.8
C10B B8B B3B 58.56(19)
C10B B8B B7B 59.1(2)
C10B B8B H8B 124.6
C10B B8B B9B 104.5(2)
C10B B8B B10B 105.4(3)
B3B B8B H8B 121.4
B7B B8B B3B 108.3(3)
B7B B8B H8B 121.3
B7B B8B B9B 107.8(3)
B7B B8B B10B 60.3(2)
B9B B8B B3B 59.9(2)
B9B B8B H8B 122.7
B10B B8B B3B 108.4(2)
B10B B8B H8B 121.9
B10B B8B B9B 59.9(2)
B3B B9B B8B 60.1(2)
B3B B9B H9BA 122.0
B4B B9B B3B 58.95(19)
B4B B9B B8B 106.9(2)
B4B B9B H9BA 121.9
B5B B9B B3B 107.1(2)
B5B B9B B4B 60.4(2)
B5B B9B B8B 106.6(3)
B5B B9B H9BA 122.4
B8B B9B H9BA 122.6
B10B B9B B3B 108.4(3)
B10B B9B B4B 108.6(2)
B10B B9B B5B 59.8(2)
B10B B9B B8B 59.8(2)
B10B B9B H9BA 121.2
B5B B10B B6B 59.3(2)
B5B B10B B7B 105.8(3)
B5B B10B B8B 107.3(3)
B5B B10B B9B 60.2(2)
B5B B10B H10F 122.6
B6B B10B H10F 122.7
B7B B10B B6B 58.4(2)
B7B B10B H10F 122.9
B8B B10B B6B 106.7(2)
B8B B10B B7B 59.8(2)
B8B B10B B9B 60.3(2)
B8B B10B H10F 122.0
B9B B10B B6B 107.8(2)
B9B B10B B7B 107.8(3)
B9B B10B H10F 121.1
B2D O1D C1D 121.9(2)
C2D C1D O1D 119.1(2)
C6D C1D O1D 119.2(2)
C6D C1D C2D 121.6(3)
C1D C2D H2D 120.4
C3D C2D C1D 119.3(3)
C3D C2D H2D 120.4
C2D C3D C4D 119.0(3)
C2D C3D C7D 120.2(3)
C4D C3D C7D 120.8(3)
C3D C4D H4D 119.1
C3D C4D C5D 121.9(3)
C5D C4D H4D 119.1
C4D C5D C8D 120.8(3)
C6D C5D C4D 118.7(3)
C6D C5D C8D 120.5(3)
C1D C6D C5D 119.4(3)
C1D C6D H6D 120.3
C5D C6D H6D 120.3
C3D C7D H7DA 109.5
C3D C7D H7DB 109.5
C3D C7D H7DC 109.5
H7DA C7D H7DB 109.5
H7DA C7D H7DC 109.5
H7DB C7D H7DC 109.5
C5D C8D H8DA 109.5
C5D C8D H8DB 109.5
C5D C8D H8DC 109.5
H8DA C8D H8DB 109.5
H8DA C8D H8DC 109.5
H8DB C8D H8DC 109.5
B1D C9D H9D 117.7
B1D C9D B2D 63.94(18)
B1D C9D B3D 62.56(19)
B1D C9D B7D 114.5(2)
B1D C9D B8D 114.0(2)
B2D C9D H9D 117.0
B3D C9D H9D 117.5
B3D C9D B2D 115.9(2)
B7D C9D H9D 118.1
B7D C9D B2D 61.99(18)
B7D C9D B3D 114.6(2)
B7D C9D B8D 62.87(19)
B8D C9D H9D 118.1
B8D C9D B2D 114.7(2)
B8D C9D B3D 62.31(19)
B1D C10D H10G 117.8
B1D C10D B2D 63.66(17)
B1D C10D B4D 62.43(19)
B1D C10D B5D 113.9(2)
B1D C10D B6D 114.2(2)
B2D C10D H10G 117.1
B4D C10D H10G 117.9
B4D C10D B2D 115.4(2)
B4D C10D B5D 62.3(2)
B4D C10D B6D 113.9(2)
B5D C10D H10G 118.3
B5D C10D B2D 114.4(2)
B6D C10D H10G 118.5
B6D C10D B2D 62.21(18)
B6D C10D B5D 62.3(2)
C9D B1D C10D 101.8(2)
C9D B1D H1D 125.1
C9D B1D B2D 58.87(17)
C9D B1D B3D 59.42(18)
C9D B1D B4D 105.4(2)
C10D B1D H1D 125.1
C10D B1D B2D 58.93(17)
C10D B1D B3D 105.6(2)
C10D B1D B4D 59.09(18)
B2D B1D H1D 120.7
B3D B1D H1D 121.4
B3D B1D B2D 109.2(2)
B4D B1D H1D 121.7
B4D B1D B2D 108.8(2)
B4D B1D B3D 60.21(19)
O1D B2D C9D 125.2(2)
O1D B2D C10D 126.5(2)
O1D B2D B1D 121.6(2)
O1D B2D B6D 124.1(2)
O1D B2D B7D 123.0(2)
C9D B2D C10D 99.4(2)
C9D B2D B1D 57.19(17)
C9D B2D B6D 103.6(2)
C9D B2D B7D 58.70(18)
C10D B2D B1D 57.41(17)
C10D B2D B6D 58.62(17)
C10D B2D B7D 104.0(2)
B6D B2D B1D 106.2(2)
B7D B2D B1D 106.3(2)
B7D B2D B6D 59.64(18)
C9D B3D B1D 58.01(17)
C9D B3D H3D 125.0
C9D B3D B4D 104.0(2)
C9D B3D B8D 58.77(18)
C9D B3D B9D 105.0(2)
B1D B3D H3D 121.9
B1D B3D B4D 59.82(19)
B1D B3D B8D 107.4(2)
B1D B3D B9D 108.0(2)
B4D B3D H3D 122.7
B4D B3D B8D 107.7(2)
B4D B3D B9D 59.99(19)
B8D B3D H3D 121.6
B8D B3D B9D 60.2(2)
B9D B3D H3D 122.0
C10D B4D B1D 58.48(17)
C10D B4D B3D 105.0(2)
C10D B4D H4DA 124.4
C10D B4D B5D 59.17(19)
C10D B4D B9D 105.6(2)
B1D B4D B3D 59.97(19)
B1D B4D H4DA 121.6
B1D B4D B5D 108.1(2)
B1D B4D B9D 108.4(2)
B3D B4D H4DA 122.2
B3D B4D B5D 108.3(2)
B3D B4D B9D 60.39(19)
B5D B4D H4DA 121.3
B5D B4D B9D 60.1(2)
B9D B4D H4DA 121.8
C10D B5D B4D 58.56(18)
C10D B5D H5D 124.7
C10D B5D B6D 58.73(18)
C10D B5D B9D 105.0(2)
C10D B5D B10D 105.0(2)
B4D B5D H5D 121.6
B4D B5D B6D 107.8(2)
B4D B5D B9D 60.1(2)
B6D B5D H5D 121.4
B6D B5D B9D 108.4(2)
B9D B5D H5D 122.1
B10D B5D B4D 108.0(2)
B10D B5D H5D 122.2
B10D B5D B6D 60.2(2)
B10D B5D B9D 60.1(2)
C10D B6D B2D 59.17(17)
C10D B6D B5D 58.94(19)
C10D B6D H6DA 124.9
C10D B6D B7D 104.5(2)
C10D B6D B10D 104.8(2)
B2D B6D H6DA 120.7
B2D B6D B10D 109.1(2)
B5D B6D B2D 109.1(2)
B5D B6D H6DA 121.1
B5D B6D B10D 59.7(2)
B7D B6D B2D 59.85(18)
B7D B6D B5D 108.4(2)
B7D B6D H6DA 122.3
B7D B6D B10D 60.81(19)
B10D B6D H6DA 122.0
C9D B7D B2D 59.31(17)
C9D B7D B6D 104.8(2)
C9D B7D H7D 124.9
C9D B7D B8D 58.64(18)
C9D B7D B10D 104.4(2)
B2D B7D H7D 120.4
B2D B7D B8D 109.0(2)
B2D B7D B10D 109.0(2)
B6D B7D B2D 60.51(18)
B6D B7D H7D 122.4
B6D B7D B8D 107.7(2)
B6D B7D B10D 60.05(19)
B8D B7D H7D 121.5
B8D B7D B10D 59.60(19)
B10D B7D H7D 122.4
C9D B8D B3D 58.92(18)
C9D B8D B7D 58.49(17)
C9D B8D H8D 124.7
C9D B8D B9D 105.1(2)
C9D B8D B10D 105.0(2)
B3D B8D B7D 108.2(2)
B3D B8D H8D 121.3
B3D B8D B9D 60.2(2)
B3D B8D B10D 108.2(2)
B7D B8D H8D 121.3
B7D B8D B9D 108.4(2)
B9D B8D H8D 122.1
B10D B8D B7D 60.4(2)
B10D B8D H8D 122.2
B10D B8D B9D 59.9(2)
B3D B9D H9DA 122.0
B4D B9D B3D 59.6(2)
B4D B9D B5D 59.8(2)
B4D B9D B8D 106.8(2)
B4D B9D H9DA 122.3
B4D B9D B10D 107.4(2)
B5D B9D B3D 107.4(2)
B5D B9D B8D 107.1(2)
B5D B9D H9DA 122.1
B8D B9D B3D 59.54(19)
B8D B9D H9DA 122.4
B10D B9D B3D 107.6(2)
B10D B9D B5D 59.7(2)
B10D B9D B8D 59.8(2)
B10D B9D H9DA 121.9
B5D B10D B6D 60.1(2)
B5D B10D B7D 107.4(2)
B5D B10D B8D 107.8(3)
B5D B10D B9D 60.2(2)
B5D B10D H10H 121.9
B6D B10D B7D 59.13(18)
B6D B10D H10H 122.1
B7D B10D H10H 122.1
B8D B10D B6D 107.3(2)
B8D B10D B7D 59.97(19)
B8D B10D B9D 60.2(2)
B8D B10D H10H 121.9
B9D B10D B6D 108.3(2)
B9D B10D B7D 108.3(2)
B9D B10D H10H 121.2

loop_
_geom_bond_atom_site_label_1
_geom_bond_atom_site_label_2
_geom_bond_distance
O1A C1A 1.407(3)
O1A B1A 1.382(4)
C1A C2A 1.386(4)
C1A C6A 1.379(4)
C2A H2A 0.9500
C2A C3A 1.395(4)
C3A C4A 1.388(4)
C3A C7A 1.507(4)
C4A H4A 0.9500
C4A C5A 1.400(4)
C5A C6A 1.390(4)
C5A C8A 1.502(4)
C6A H6A 0.9500
C7A H7AA 0.9800
C7A H7AB 0.9800
C7A H7AC 0.9800
C8A H8AA 0.9800
C8A H8AB 0.9800
C8A H8AC 0.9800
C9A H9A 1.1200
C9A B1A 1.698(4)
C9A B2A 1.723(4)
C9A B3A 1.691(5)
C9A B8A 1.724(4)
C9A B9A 1.716(5)
C10A H10A 1.1200
C10A B1A 1.726(4)
C10A B3A 1.686(4)
C10A B4A 1.717(4)
C10A B5A 1.705(4)
C10A B6A 1.707(4)
B1A B2A 1.766(4)
B1A B3A 1.801(5)
B1A B4A 1.780(4)
B2A H2AA 1.1200
B2A B4A 1.757(5)
B2A B7A 1.759(4)
B2A B8A 1.767(5)
B3A H3A 1.1200
B3A B5A 1.765(5)
B3A B9A 1.759(5)
B4A H4AA 1.1200
B4A B6A 1.771(5)
B4A B7A 1.764(5)
B5A H5A 1.1200
B5A B6A 1.783(5)
B5A B9A 1.771(5)
B5A B10A 1.773(5)
B6A H6AA 1.1200
B6A B7A 1.772(5)
B6A B10A 1.774(5)
B7A H7A 1.1200
B7A B8A 1.773(5)
B7A B10A 1.792(5)
B8A H8A 1.1200
B8A B9A 1.787(5)
B8A B10A 1.783(5)
B9A H9AA 1.1200
B9A B10A 1.787(5)
B10A H10B 1.1200
O1C C1C 1.403(3)
O1C B1C 1.389(4)
C1C C2C 1.378(4)
C1C C6C 1.383(4)
C2C H2C 0.9500
C2C C3C 1.398(4)
C3C C4C 1.388(4)
C3C C7C 1.508(4)
C4C H4C 0.9500
C4C C5C 1.395(4)
C5C C6C 1.391(4)
C5C C8C 1.505(4)
C6C H6C 0.9500
C7C H7CA 0.9800
C7C H7CB 0.9800
C7C H7CC 0.9800
C8C H8CA 0.9800
C8C H8CB 0.9800
C8C H8CC 0.9800
C9C H9C 1.1200
C9C B1C 1.684(4)
C9C B2C 1.680(6)
C9C B4C 1.711(5)
C9C B5C 1.697(5)
C9C B9C 1.715(5)
C10C H10C 1.1200
C10C B1C 1.718(4)
C10C B2C 1.670(5)
C10C B3C 1.705(4)
C10C B7C 1.695(4)
C10C B8C 1.697(4)
B1C B2C 1.800(5)
B1C B3C 1.767(4)
B1C B4C 1.755(5)
B2C H2CA 1.1200
B2C B8C 1.753(5)
B2C B9C 1.748(6)
B3C H3C 1.1200
B3C B4C 1.760(5)
B3C B6C 1.768(5)
B3C B7C 1.773(5)
B4C H4CA 1.1200
B4C B5C 1.781(5)
B4C B6C 1.772(5)
B5C H5C 1.1200
B5C B6C 1.788(6)
B5C B9C 1.765(7)
B5C B10C 1.761(5)
B6C H6CA 1.1200
B6C B7C 1.767(5)
B6C B10C 1.780(5)
B7C H7C 1.1200
B7C B8C 1.762(5)
B7C B10C 1.776(5)
B8C H8C 1.1200
B8C B9C 1.757(6)
B8C B10C 1.771(5)
B9C H9CA 1.1200
B9C B10C 1.779(5)
B10C H10D 1.1200
O1B C1B 1.393(3)
O1B B1B 1.393(4)
C1B C2B 1.381(4)
C1B C6B 1.386(4)
C2B H2B 0.9500
C2B C3B 1.390(4)
C3B C4B 1.387(4)
C3B C7B 1.502(4)
C4B H4B 0.9500
C4B C5B 1.395(4)
C5B C6B 1.384(4)
C5B C8B 1.512(4)
C6B H6B 0.9500
C7B H7BA 0.9800
C7B H7BB 0.9800
C7B H7BC 0.9800
C8B H8BA 0.9800
C8B H8BB 0.9800
C8B H8BC 0.9800
C9B H9B 1.1200
C9B B1B 1.702(4)
C9B B2B 1.651(5)
C9B B4B 1.719(4)
C9B B5B 1.705(4)
C9B B6B 1.707(5)
C10B H10E 1.1200
C10B B1B 1.695(4)
C10B B2B 1.689(5)
C10B B3B 1.706(5)
C10B B7B 1.713(5)
C10B B8B 1.707(5)
B1B B2B 1.790(5)
B1B B3B 1.778(5)
B1B B4B 1.770(5)
B2B H2BA 1.1200
B2B B6B 1.748(5)
B2B B7B 1.755(5)
B3B H3B 1.1200
B3B B4B 1.746(5)
B3B B8B 1.778(5)
B3B B9B 1.775(5)
B4B H4BA 1.1200
B4B B5B 1.783(5)
B4B B9B 1.773(5)
B5B H5B 1.1200
B5B B6B 1.757(5)
B5B B9B 1.771(5)
B5B B10B 1.764(5)
B6B H6BA 1.1200
B6B B7B 1.737(6)
B6B B10B 1.787(5)
B7B H7B 1.1200
B7B B8B 1.763(6)
B7B B10B 1.772(5)
B8B H8B 1.1200
B8B B9B 1.776(5)
B8B B10B 1.766(5)
B9B H9BA 1.1200
B9B B10B 1.767(5)
B10B H10F 1.1200
O1D C1D 1.396(3)
O1D B2D 1.386(4)
C1D C2D 1.390(4)
C1D C6D 1.386(4)
C2D H2D 0.9500
C2D C3D 1.388(4)
C3D C4D 1.388(4)
C3D C7D 1.510(4)
C4D H4D 0.9500
C4D C5D 1.395(4)
C5D C6D 1.389(4)
C5D C8D 1.501(4)
C6D H6D 0.9500
C7D H7DA 0.9800
C7D H7DB 0.9800
C7D H7DC 0.9800
C8D H8DA 0.9800
C8D H8DB 0.9800
C8D H8DC 0.9800
C9D H9D 1.1200
C9D B1D 1.686(4)
C9D B2D 1.717(4)
C9D B3D 1.711(4)
C9D B7D 1.706(4)
C9D B8D 1.708(4)
C10D H10G 1.1200
C10D B1D 1.694(4)
C10D B2D 1.722(4)
C10D B4D 1.705(4)
C10D B5D 1.716(4)
C10D B6D 1.712(4)
B1D H1D 1.1200
B1D B2D 1.802(4)
B1D B3D 1.764(5)
B1D B4D 1.761(5)
B2D B6D 1.774(4)
B2D B7D 1.762(4)
B3D H3D 1.1200
B3D B4D 1.768(5)
B3D B8D 1.769(5)
B3D B9D 1.782(5)
B4D H4DA 1.1200
B4D B5D 1.769(5)
B4D B9D 1.775(5)
B5D H5D 1.1200
B5D B6D 1.774(5)
B5D B9D 1.775(5)
B5D B10D 1.767(5)
B6D H6DA 1.1200
B6D B7D 1.759(5)
B6D B10D 1.775(5)
B7D H7D 1.1200
B7D B8D 1.781(5)
B7D B10D 1.789(5)
B8D H8D 1.1200
B8D B9D 1.781(5)
B8D B10D 1.774(5)
B9D H9DA 1.1200
B9D B10D 1.775(5)
B10D H10H 1.1200

loop_
_twin_individual_id
_twin_individual_mass_fraction_refined
1 0.2091(13)
2 0.7909(13)
